data_1521468
loop_
_publ_author_name
'Kumada, N.'
'Kinomiura, N.'

_publ_section_title
;
 Preparation and crystal structure of a new reduced calcium niobium oxide:
 Ca Nb2 O4
;
_journal_name_full 'Journal of Solid State Chemistry'
_journal_page_first 671
_journal_page_last 675
_journal_volume 147
_journal_year 1999
_chemical_formula_sum 'Ca Nb2 O4'
_chemical_name_systematic 'Ca (Nb2 O4)'
_space_group_IT_number 57
_symmetry_space_group_name_Hall '-P 2c 2b'
_symmetry_space_group_name_H-M 'P b c m'
_cell_angle_alpha 90
_cell_angle_beta 90
_cell_angle_gamma 90
_cell_formula_units_Z 4
_cell_length_a 5.054
_cell_length_b 11.904
_cell_length_c 5.839
_cell_volume 351.291
_citation_journal_id_ASTM JSSCBI
_cod_data_source_file Kumada_JSSCBI_1999_366.cif
_cod_data_source_block Ca1Nb2O4
_cod_original_cell_volume 351.2907
_cod_original_formula_sum 'Ca1 Nb2 O4'
_cod_database_code 1521468

loop_
_symmetry_equiv_pos_as_xyz
x,y,z
-x,-y,z+1/2
x,-y+1/2,-z
-x,y+1/2,-z+1/2
-x,-y,-z
x,y,-z-1/2
-x,y-1/2,z
x,-y-1/2,z-1/2

loop_
_atom_site_label
_atom_site_type_symbol
_atom_site_fract_x
_atom_site_fract_y
_atom_site_fract_z
_atom_site_occupancy
_atom_site_U_iso_or_equiv
Ca1 Ca+2 0.6926 0.9965 0.75 1 0.0
O3 O-2 0.986 0.3563 0.25 1 0.0
O2 O-2 0.9925 0.1403 0.25 1 0.0
Nb1 Nb+3 0.65911 0.24615 0.25 1 0.0
Nb2 Nb+3 0.15567 0.25 0.5 1 0.0
O1 O-2 0.4929 0.1381 0.5058 1 0.0
